data_2008185
loop_
_publ_author_name
'Boese, R.'
'Bl\"aser, D.'
'Steller, I.'
'Latz, R.'
'B\"aumen, A.'

_publ_section_title
;
 Redetermination of 2-propenoic acid at 125K
;
_journal_issue 2
_journal_name_full 'Acta Crystallographica Section C'
_journal_page_first IUC9900006
_journal_paper_doi 10.1107/S0108270199099850
_journal_volume 55
_journal_year 1999
_chemical_formula_moiety 'C3 H4 O2'
_chemical_formula_sum 'C3 H4 O2'
_chemical_formula_weight 72.06
_chemical_melting_point 285.45
_chemical_name_systematic
;
 2-Propenoic Acid
;
_space_group_IT_number 72
_symmetry_cell_setting orthorhombic
_symmetry_space_group_name_Hall '-I 2 2c'
_symmetry_space_group_name_H-M 'I b a m'
_cell_angle_alpha 90.00
_cell_angle_beta 90.00
_cell_angle_gamma 90.00
_cell_formula_units_Z 8
_cell_length_a 9.952(2)
_cell_length_b 11.767(2)
_cell_length_c 6.206(2)
_cell_measurement_reflns_used 46
_cell_measurement_temperature 125(2)
_cell_measurement_theta_max 25
_cell_measurement_theta_min 20
_cell_volume 726.8(3)
_computing_cell_refinement P3-VMS
_computing_data_collection 'P3-VMS (Siemens, 1991a)'
_computing_data_reduction 'XDISK (Siemens, 1991b)'
_computing_molecular_graphics SHELXL97
_computing_publication_material SHELXL97
_computing_structure_refinement 'SHELXL97 (Sheldrick, 1997)'
_computing_structure_solution 'SHELXTL-Plus (Sheldrick, 1990)'
_diffrn_ambient_temperature 125(2)
_diffrn_measurement_device_type 'Nicolet R3m/V four-circle'
_diffrn_measurement_method Wyckoff
_diffrn_radiation_monochromator graphite
_diffrn_radiation_source 'fine-focus sealed tube'
_diffrn_radiation_type MoK\a
_diffrn_radiation_wavelength 0.71073
_diffrn_reflns_av_R_equivalents 0.044
_diffrn_reflns_av_sigmaI/netI 0.0227
_diffrn_reflns_limit_h_max 18
_diffrn_reflns_limit_h_min -16
_diffrn_reflns_limit_k_max 21
_diffrn_reflns_limit_k_min -16
_diffrn_reflns_limit_l_max 11
_diffrn_reflns_limit_l_min -10
_diffrn_reflns_number 3207
_diffrn_reflns_theta_max 40
_diffrn_reflns_theta_min 2.68
_diffrn_standards_decay_% <3
_diffrn_standards_interval_count 100
_diffrn_standards_number 2
_exptl_absorpt_coefficient_mu 0.112
_exptl_absorpt_correction_T_max 0.969
_exptl_absorpt_correction_T_min 0.840
_exptl_absorpt_correction_type '\y scan'
_exptl_absorpt_process_details '(Siemens, 1991a)'
_exptl_crystal_colour colourless
_exptl_crystal_density_diffrn 1.317
_exptl_crystal_density_method 'not measured'
_exptl_crystal_description block
_exptl_crystal_F_000 304
_exptl_crystal_size_max 0.83
_exptl_crystal_size_mid 0.60
_exptl_crystal_size_min 0.28
_refine_diff_density_max 0.373
_refine_diff_density_min -0.281
_refine_ls_extinction_method none
_refine_ls_goodness_of_fit_ref 1.074
_refine_ls_hydrogen_treatment refall
_refine_ls_matrix_type full
_refine_ls_number_parameters 43
_refine_ls_number_reflns 1198
_refine_ls_number_restraints 0
_refine_ls_restrained_S_all 1.074
_refine_ls_R_factor_all 0.050
_refine_ls_R_factor_gt 0.040
_refine_ls_shift/su_max 0.041
_refine_ls_shift/su_mean 0.007
_refine_ls_structure_factor_coef Fsqd
_refine_ls_weighting_details
;
w = 1/[\s^2^(Fo^2^)+(0.0760P)^2^+0.0043P]
  where P = (Fo^2^+2Fc^2^)/3
;
_refine_ls_weighting_scheme calc
_refine_ls_wR_factor_ref 0.118
_reflns_number_gt 969
_reflns_number_total 1198
_reflns_threshold_expression I>2\s(I)
_cod_data_source_file qa0080sup1.cif
_cod_data_source_block qa0080
_cod_database_code 2008185

loop_
_symmetry_equiv_pos_as_xyz
'x, y, z'
'-x, -y, z'
'-x+1/2, y+1/2, -z'
'x+1/2, -y+1/2, -z'
'x+1/2, y+1/2, z+1/2'
'-x+1/2, -y+1/2, z+1/2'
'-x+1, y+1, -z+1/2'
'x+1, -y+1, -z+1/2'
'-x, -y, -z'
'x, y, -z'
'x-1/2, -y-1/2, z'
'-x-1/2, y-1/2, z'
'-x+1/2, -y+1/2, -z+1/2'
'x+1/2, y+1/2, -z+1/2'
'x, -y, z+1/2'
'-x, y, z+1/2'

loop_
_atom_site_label
_atom_site_fract_x
_atom_site_fract_y
_atom_site_fract_z
_atom_site_U_iso_or_equiv
_atom_site_adp_type
_atom_site_calc_flag
_atom_site_refinement_flags
_atom_site_occupancy
_atom_site_type_symbol
O1 0.16787(5) 0.06360(5) 0 0.03134(15) Uani d S 1 O
O2 -0.04150(5) 0.13490(4) 0 0.02826(14) Uani d S 1 O
C1 0.08121(7) 0.14858(5) 0 0.02456(13) Uani d S 1 C
C2 0.14674(8) 0.26093(6) 0 0.03073(16) Uani d S 1 C
C3 0.07484(10) 0.35605(6) 0 0.0413(2) Uani d S 1 C
H1 0.127(3) 0.006(2) 0 0.089(7) Uiso d S 1 H
H2 0.240(2) 0.2674(17) 0 0.063(5) Uiso d S 1 H
H3 0.111(2) 0.4298(15) 0 0.064(5) Uiso d S 1 H
H4 -0.033(3) 0.362(2) 0 0.089(10) Uiso d S 1 H

loop_
_atom_site_aniso_label
_atom_site_aniso_U_11
_atom_site_aniso_U_22
_atom_site_aniso_U_33
_atom_site_aniso_U_12
_atom_site_aniso_U_13
_atom_site_aniso_U_23
O1 0.0191(2) 0.0216(2) 0.0533(4) 0.00148(14) 0.000 0.000
O2 0.0179(2) 0.0217(2) 0.0451(3) -0.00013(13) 0.000 0.000
C1 0.0193(2) 0.0210(2) 0.0334(3) -0.00038(17) 0.000 0.000
C2 0.0222(3) 0.0217(2) 0.0482(4) -0.00349(19) 0.000 0.000
C3 0.0302(4) 0.0213(3) 0.0726(7) -0.0030(2) 0.000 0.000

loop_
_atom_type_symbol
_atom_type_description
_atom_type_scat_dispersion_real
_atom_type_scat_dispersion_imag
_atom_type_scat_source
C C 0.0033 0.0016 'International Tables Vol C Tables 4.2.6.8 and 6.1.1.4'
H H 0.0000 0.0000 'International Tables Vol C Tables 4.2.6.8 and 6.1.1.4'
O O 0.0106 0.0060 'International Tables Vol C Tables 4.2.6.8 and 6.1.1.4'

loop_
_geom_angle_atom_site_label_1
_geom_angle_atom_site_label_2
_geom_angle_atom_site_label_3
_geom_angle
C1 O1 H1 108.2(18)
O2 C1 O1 123.27(6)
O2 C1 C2 123.76(6)
O1 C1 C2 112.97(6)
C3 C2 C1 121.15(8)
C3 C2 H2 117.9(13)
C1 C2 H2 120.9(12)
C2 C3 H3 124.6(12)
C2 C3 H4 126.2(13)
H3 C3 H4 109.2(17)

loop_
_geom_bond_atom_site_label_1
_geom_bond_atom_site_label_2
_geom_bond_distance
O1 C1 1.3205(8)
O1 H1 0.79(3)
O2 C1 1.2318(9)
C1 C2 1.4741(10)
C2 C3 1.3285(11)
C2 H2 0.93(2)
C3 H3 0.941(19)
C3 H4 1.07(3)

loop_
_geom_torsion_atom_site_label_1
_geom_torsion_atom_site_label_2
_geom_torsion_atom_site_label_3
_geom_torsion_atom_site_label_4
_geom_torsion
O2 C1 C2 C3 0.0
O1 C1 C2 C3 180.0

loop_
_cod_related_entry_id
_cod_related_entry_database
_cod_related_entry_code
1 ChemSpider 6333
